data_4029275
loop_
_publ_author_name
'Weise, Christian F'
'Lauridsen, Vibeke H'
'Rambo, Raon\'i S'
'Iversen, Eva H'
'Olsen, Marie-Luise'
'J\/orgensen, Karl Anker'

_publ_section_title
;
 Organocatalytic Access to Enantioenriched Dihydropyran Phosphonates via
 an Inverse-Electron-Demand Hetero-Diels-Alder Reaction.
;
_journal_issue 8
_journal_name_full 'The Journal of organic chemistry'
_journal_page_first 3537
_journal_page_last 3546
_journal_paper_doi 10.1021/jo500347a
_journal_volume 79
_journal_year 2014
_chemical_formula_moiety 'C20 H22 O4'
_chemical_formula_sum 'C20 H22 O4'
_chemical_formula_weight 326.37
_chemical_name_systematic
;
 ?
;
_space_group_crystal_system orthorhombic
_space_group_IT_number 19
_space_group_name_Hall 'P 2ac 2ab'
_space_group_name_H-M_alt 'P 21 21 21'
_symmetry_space_group_name_Hall 'P 2ac 2ab'
_symmetry_space_group_name_H-M 'P 21 21 21'
_atom_sites_solution_hydrogens mixed
_atom_sites_solution_primary direct
_audit_creation_date 2013-11-20
_audit_creation_method
;
Olex2 1.2
(compiled 2013.11.15 svn.r2834 for OlexSys, GUI svn.r4709)
;
_cell_angle_alpha 90
_cell_angle_beta 90
_cell_angle_gamma 90
_cell_formula_units_Z 4
_cell_length_a 6.2585(3)
_cell_length_b 15.9680(7)
_cell_length_c 17.0842(8)
_cell_measurement_reflns_used 6032
_cell_measurement_temperature 296(2)
_cell_measurement_theta_max 20.90
_cell_measurement_theta_min 2.74
_cell_volume 1707.32(14)
_computing_molecular_graphics 'Olex2 (Dolomanov et al., 2009)'
_computing_publication_material 'Olex2 (Dolomanov et al., 2009)'
_computing_structure_refinement 'ShelXL (Sheldrick, 2008)'
_computing_structure_solution 'ShelXS (Sheldrick, 2008)'
_diffrn_ambient_temperature 296.15
_diffrn_measured_fraction_theta_full 0.997
_diffrn_measured_fraction_theta_max 0.996
_diffrn_measurement_device_type 'Bruker APEX-II CCD'
_diffrn_measurement_method '\f and \w scans'
_diffrn_radiation_type AgK\a
_diffrn_radiation_wavelength 0.56086
_diffrn_reflns_av_R_equivalents 0.0377
_diffrn_reflns_av_unetI/netI 0.0344
_diffrn_reflns_Laue_measured_fraction_full 0.997
_diffrn_reflns_Laue_measured_fraction_max 0.996
_diffrn_reflns_limit_h_max 8
_diffrn_reflns_limit_h_min -8
_diffrn_reflns_limit_k_max 20
_diffrn_reflns_limit_k_min -18
_diffrn_reflns_limit_l_max 18
_diffrn_reflns_limit_l_min -21
_diffrn_reflns_number 16203
_diffrn_reflns_point_group_measured_fraction_full 0.998
_diffrn_reflns_point_group_measured_fraction_max 0.996
_diffrn_reflns_theta_full 19.665
_diffrn_reflns_theta_max 21.074
_diffrn_reflns_theta_min 1.377
_diffrn_standards_number 0
_exptl_absorpt_coefficient_mu 0.055
_exptl_absorpt_correction_T_max 0.7446
_exptl_absorpt_correction_T_min 0.6595
_exptl_absorpt_correction_type multi-scan
_exptl_absorpt_process_details
;
SADABS-2012/1 (Bruker,2012) was used for absorption correction.
wR2(int) was 0.0723 before and 0.0520 after correction.
The Ratio of minimum to maximum transmission is 0.8857.
The \l/2 correction factor is 0.0015.
;
_exptl_crystal_density_diffrn 1.270
_exptl_crystal_F_000 696
_refine_diff_density_max 0.187
_refine_diff_density_min -0.203
_refine_diff_density_rms 0.048
_refine_ls_abs_structure_details
;
 Flack x determined using 1300 quotients [(I+)-(I-)]/[(I+)+(I-)]
 (Parsons and Flack (2004), Acta Cryst. A60, s61).
;
_refine_ls_abs_structure_Flack 0.7(7)
_refine_ls_extinction_method none
_refine_ls_goodness_of_fit_ref 1.075
_refine_ls_hydrogen_treatment mixed
_refine_ls_matrix_type full
_refine_ls_number_parameters 223
_refine_ls_number_reflns 3726
_refine_ls_number_restraints 0
_refine_ls_restrained_S_all 1.075
_refine_ls_R_factor_all 0.0442
_refine_ls_R_factor_gt 0.0380
_refine_ls_shift/su_max 0.001
_refine_ls_shift/su_mean 0.000
_refine_ls_structure_factor_coef Fsqd
_refine_ls_weighting_details 'w=1/[\s^2^(Fo^2^)+(0.0448P)^2^+0.3367P] where P=(Fo^2^+2Fc^2^)/3'
_refine_ls_weighting_scheme calc
_refine_ls_wR_factor_gt 0.0886
_refine_ls_wR_factor_ref 0.0924
_reflns_Friedel_coverage 0.727
_reflns_Friedel_fraction_full 1.000
_reflns_Friedel_fraction_max 0.996
_reflns_number_gt 3337
_reflns_number_total 3726
_reflns_threshold_expression 'I > 2\s(I)'
_cod_data_source_file jo500347a_si_002.cif
_cod_data_source_block c20h22o4_0m
_cod_depositor_comments
;Adding full bibliography for
 ./tmp-cod-update-bibliographies-12971/cifs/4029275.cif.
;
_cod_database_code 4029275
_shelxl_version_number 2013-4
_shelx_space_group_comment
;
The symmetry employed for this shelxl refinement is uniquely defined
by the following loop, which should always be used as a source of
symmetry information in preference to the above space-group names.
They are only intended as comments.
;
_olex2_refinement_description
;
1. Fixed Uiso
 At 1.2 times of:
  All C(H) groups, All C(H,H) groups
 At 1.5 times of:
  All C(H,H,H) groups, All O(H) groups
2.a Ternary CH refined with riding coordinates:
 C6(H6), C8(H8), C17(H17), C18(H18)
2.b Secondary CH2 refined with riding coordinates:
 C11(H11A,H11B), C23(H23A,H23B)
2.c Aromatic/amide H refined with riding coordinates:
 C7(H7), C9(H9), C12(H12), C13(H13), C15(H15), C16(H16), C20(H20), C21(H21),
 C22(H22)
2.d Idealised Me refined as rotating group:
 C14(H14A,H14B,H14C)
2.e Idealised tetrahedral OH refined as rotating group:
 O2(H2)
;

loop_
_space_group_symop_operation_xyz
'x, y, z'
'-x+1/2, -y, z+1/2'
'-x, y+1/2, -z+1/2'
'x+1/2, -y+1/2, -z'

loop_
_atom_site_label
_atom_site_type_symbol
_atom_site_fract_x
_atom_site_fract_y
_atom_site_fract_z
_atom_site_U_iso_or_equiv
_atom_site_adp_type
_atom_site_occupancy
_atom_site_site_symmetry_order
_atom_site_calc_flag
_atom_site_refinement_flags_posn
O1 O 0.3447(3) 0.30974(9) 0.47948(8) 0.0172(3) Uani 1 1 d .
O2 O 0.3218(3) 0.18166(9) 0.65393(9) 0.0212(4) Uani 1 1 d .
H2 H 0.4044 0.1420 0.6501 0.032 Uiso 1 1 calc GR
O3 O 0.3426(2) 0.17345(9) 0.49241(9) 0.0195(3) Uani 1 1 d .
O4 O 0.1270(3) 0.44709(11) 0.35976(10) 0.0269(4) Uani 1 1 d .
C5 C 0.3569(3) 0.24083(13) 0.52423(12) 0.0153(4) Uani 1 1 d .
C6 C 0.3107(3) 0.33184(13) 0.64501(12) 0.0138(4) Uani 1 1 d .
H6 H 0.1547 0.3295 0.6405 0.017 Uiso 1 1 calc R
C7 C 0.1169(4) 0.50724(13) 0.64724(12) 0.0156(4) Uani 1 1 d .
H7 H 0.0132 0.4658 0.6426 0.019 Uiso 1 1 calc R
C8 C 0.3931(4) 0.40479(13) 0.59399(12) 0.0138(4) Uani 1 1 d .
H8 H 0.5495 0.4024 0.5933 0.017 Uiso 1 1 calc R
C9 C 0.5754(4) 0.36190(14) 0.75459(13) 0.0190(5) Uani 1 1 d .
H9 H 0.6803 0.3713 0.7171 0.023 Uiso 1 1 calc R
C10 C 0.3269(4) 0.49041(12) 0.62523(11) 0.0142(4) Uani 1 1 d .
C11 C 0.3546(4) 0.43891(14) 0.36809(13) 0.0233(5) Uani 1 1 d .
H11A H 0.4248 0.4794 0.3345 0.028 Uiso 1 1 calc R
H11B H 0.3977 0.3834 0.3513 0.028 Uiso 1 1 calc R
C12 C 0.4784(4) 0.55371(14) 0.63201(13) 0.0196(5) Uani 1 1 d .
H12 H 0.6187 0.5434 0.6168 0.024 Uiso 1 1 calc R
C13 C 0.6269(4) 0.36865(14) 0.83375(13) 0.0219(5) Uani 1 1 d .
H13 H 0.7653 0.3832 0.8481 0.026 Uiso 1 1 calc R
C14 C 0.5317(5) 0.36107(19) 0.97708(15) 0.0387(7) Uani 1 1 d .
H14A H 0.6425 0.3216 0.9894 0.058 Uiso 1 1 calc GR
H14B H 0.4079 0.3493 1.0083 0.058 Uiso 1 1 calc GR
H14C H 0.5811 0.4168 0.9879 0.058 Uiso 1 1 calc GR
C15 C 0.0614(4) 0.58591(14) 0.67623(13) 0.0195(5) Uani 1 1 d .
H15 H -0.0790 0.5967 0.6909 0.023 Uiso 1 1 calc R
C16 C 0.2165(4) 0.32769(14) 0.78871(13) 0.0181(5) Uani 1 1 d .
H16 H 0.0773 0.3144 0.7743 0.022 Uiso 1 1 calc R
C17 C 0.4034(4) 0.25070(13) 0.61168(12) 0.0149(4) Uani 1 1 d .
H17 H 0.5587 0.2520 0.6188 0.018 Uiso 1 1 calc R
C18 C 0.3133(4) 0.39479(13) 0.50985(12) 0.0154(5) Uani 1 1 d .
H18 H 0.1602 0.4074 0.5088 0.018 Uiso 1 1 calc R
C19 C 0.3686(4) 0.34116(12) 0.73089(12) 0.0141(4) Uani 1 1 d .
C20 C 0.2144(4) 0.64802(14) 0.68331(13) 0.0227(5) Uani 1 1 d .
H20 H 0.1768 0.7003 0.7029 0.027 Uiso 1 1 calc R
C21 C 0.4238(4) 0.63229(14) 0.66111(14) 0.0235(5) Uani 1 1 d .
H21 H 0.5270 0.6739 0.6656 0.028 Uiso 1 1 calc R
C22 C 0.2682(4) 0.33369(14) 0.86780(13) 0.0228(5) Uani 1 1 d .
H22 H 0.1632 0.3241 0.9053 0.027 Uiso 1 1 calc R
C23 C 0.4260(4) 0.45260(14) 0.45202(13) 0.0200(5) Uani 1 1 d .
H23A H 0.3981 0.5103 0.4666 0.024 Uiso 1 1 calc R
H23B H 0.5789 0.4434 0.4554 0.024 Uiso 1 1 calc R
C24 C 0.4749(4) 0.35392(15) 0.89164(13) 0.0238(6) Uani 1 1 d .
H4 H 0.100(6) 0.494(2) 0.345(2) 0.054(11) Uiso 1 1 d .

loop_
_atom_site_aniso_label
_atom_site_aniso_U_11
_atom_site_aniso_U_22
_atom_site_aniso_U_33
_atom_site_aniso_U_23
_atom_site_aniso_U_13
_atom_site_aniso_U_12
O1 0.0228(9) 0.0157(8) 0.0132(7) -0.0028(6) -0.0009(7) 0.0001(6)
O2 0.0282(9) 0.0128(7) 0.0227(8) 0.0026(6) 0.0027(7) 0.0007(7)
O3 0.0191(8) 0.0169(8) 0.0226(8) -0.0063(6) -0.0046(7) 0.0019(7)
O4 0.0371(11) 0.0171(8) 0.0264(9) 0.0048(7) -0.0123(8) -0.0012(8)
C5 0.0108(10) 0.0164(10) 0.0187(10) -0.0017(9) 0.0002(9) -0.0002(9)
C6 0.0133(10) 0.0140(9) 0.0140(9) -0.0001(8) 0.0005(9) -0.0002(8)
C7 0.0170(11) 0.0163(10) 0.0134(10) 0.0003(8) -0.0018(9) -0.0004(9)
C8 0.0139(11) 0.0148(10) 0.0126(10) 0.0003(8) -0.0001(9) -0.0009(8)
C9 0.0188(12) 0.0212(11) 0.0171(10) -0.0003(9) 0.0028(9) 0.0004(9)
C10 0.0203(12) 0.0137(10) 0.0086(9) 0.0017(8) -0.0014(9) 0.0001(8)
C11 0.0342(15) 0.0193(11) 0.0165(11) 0.0024(9) -0.0018(11) 0.0002(10)
C12 0.0181(12) 0.0205(11) 0.0202(11) -0.0007(9) -0.0007(10) -0.0019(9)
C13 0.0230(13) 0.0220(11) 0.0206(11) -0.0037(9) -0.0043(10) 0.0040(10)
C14 0.054(2) 0.0476(17) 0.0146(12) -0.0033(12) -0.0036(13) 0.0130(15)
C15 0.0222(13) 0.0214(11) 0.0149(10) -0.0005(9) -0.0024(9) 0.0061(9)
C16 0.0191(12) 0.0151(10) 0.0202(11) 0.0015(9) 0.0044(9) 0.0022(9)
C17 0.0163(11) 0.0122(10) 0.0161(10) 0.0004(8) -0.0005(8) -0.0004(9)
C18 0.0189(12) 0.0116(10) 0.0157(10) -0.0023(8) -0.0003(9) 0.0004(8)
C19 0.0186(11) 0.0094(9) 0.0143(10) 0.0001(8) -0.0001(9) 0.0033(8)
C20 0.0331(14) 0.0141(11) 0.0208(11) -0.0028(9) -0.0037(11) 0.0060(10)
C21 0.0271(14) 0.0154(11) 0.0278(13) -0.0025(9) -0.0049(10) -0.0054(9)
C22 0.0288(13) 0.0207(11) 0.0189(11) 0.0027(9) 0.0087(10) 0.0058(10)
C23 0.0265(13) 0.0166(11) 0.0167(11) 0.0012(9) 0.0014(10) -0.0025(9)
C24 0.0361(15) 0.0204(12) 0.0149(11) -0.0015(9) -0.0009(11) 0.0095(10)

loop_
_atom_type_symbol
_atom_type_description
_atom_type_scat_dispersion_real
_atom_type_scat_dispersion_imag
_atom_type_scat_source
C C 0.0015 0.0009 'International Tables Vol C Tables 4.2.6.8 and 6.1.1.4'
H H 0.0000 0.0000 'International Tables Vol C Tables 4.2.6.8 and 6.1.1.4'
O O 0.0056 0.0036 'International Tables Vol C Tables 4.2.6.8 and 6.1.1.4'

loop_
_geom_angle_atom_site_label_1
_geom_angle_atom_site_label_2
_geom_angle_atom_site_label_3
_geom_angle
C5 O1 C18 124.40(16)
O1 C5 C17 118.86(18)
O3 C5 O1 117.99(19)
O3 C5 C17 123.02(19)
C17 C6 C8 107.61(16)
C19 C6 C8 113.07(17)
C19 C6 C17 110.61(17)
C10 C7 C15 120.3(2)
C10 C8 C6 112.85(17)
C10 C8 C18 109.50(17)
C18 C8 C6 110.04(17)
C13 C9 C19 120.9(2)
C7 C10 C8 121.57(19)
C12 C10 C7 118.71(19)
C12 C10 C8 119.7(2)
O4 C11 C23 111.9(2)
C10 C12 C21 121.2(2)
C24 C13 C9 121.2(2)
C20 C15 C7 120.3(2)
C19 C16 C22 121.3(2)
O2 C17 C5 110.46(17)
O2 C17 C6 109.49(17)
C6 C17 C5 112.24(17)
O1 C18 C8 112.67(17)
O1 C18 C23 105.62(17)
C23 C18 C8 113.25(18)
C9 C19 C6 121.65(19)
C16 C19 C6 120.6(2)
C16 C19 C9 117.8(2)
C15 C20 C21 120.0(2)
C20 C21 C12 119.5(2)
C16 C22 C24 121.0(2)
C11 C23 C18 112.88(19)
C13 C24 C14 120.9(2)
C13 C24 C22 117.8(2)
C22 C24 C14 121.3(2)

loop_
_geom_bond_atom_site_label_1
_geom_bond_atom_site_label_2
_geom_bond_distance
O1 C5 1.342(3)
O1 C18 1.467(2)
O2 C17 1.413(3)
O3 C5 1.209(3)
O4 C11 1.437(3)
C5 C17 1.530(3)
C6 C8 1.544(3)
C6 C17 1.529(3)
C6 C19 1.519(3)
C7 C10 1.393(3)
C7 C15 1.394(3)
C8 C10 1.525(3)
C8 C18 1.530(3)
C9 C13 1.395(3)
C9 C19 1.396(3)
C10 C12 1.391(3)
C11 C23 1.518(3)
C12 C21 1.392(3)
C13 C24 1.392(4)
C14 C24 1.507(3)
C15 C20 1.384(3)
C16 C19 1.389(3)
C16 C22 1.393(3)
C18 C23 1.525(3)
C20 C21 1.388(4)
C22 C24 1.394(4)

loop_
_geom_torsion_atom_site_label_1
_geom_torsion_atom_site_label_2
_geom_torsion_atom_site_label_3
_geom_torsion_atom_site_label_4
_geom_torsion
O1 C5 C17 O2 154.61(19)
O1 C5 C17 C6 32.1(3)
O1 C18 C23 C11 53.1(2)
O3 C5 C17 O2 -29.8(3)
O3 C5 C17 C6 -152.3(2)
O4 C11 C23 C18 55.6(2)
C5 O1 C18 C8 25.7(3)
C5 O1 C18 C23 149.8(2)
C6 C8 C10 C7 -48.0(3)
C6 C8 C10 C12 132.1(2)
C6 C8 C18 O1 -47.4(2)
C6 C8 C18 C23 -167.25(18)
C7 C10 C12 C21 0.8(3)
C7 C15 C20 C21 0.3(3)
C8 C6 C17 O2 -176.57(17)
C8 C6 C17 C5 -53.5(2)
C8 C6 C19 C9 -47.3(3)
C8 C6 C19 C16 133.8(2)
C8 C10 C12 C21 -179.3(2)
C8 C18 C23 C11 176.85(19)
C9 C13 C24 C14 179.8(2)
C9 C13 C24 C22 -1.2(3)
C10 C7 C15 C20 0.1(3)
C10 C8 C18 O1 -172.04(18)
C10 C8 C18 C23 68.2(2)
C10 C12 C21 C20 -0.4(3)
C13 C9 C19 C6 -178.77(19)
C13 C9 C19 C16 0.1(3)
C15 C7 C10 C8 179.46(19)
C15 C7 C10 C12 -0.7(3)
C15 C20 C21 C12 -0.2(3)
C16 C22 C24 C13 0.6(3)
C16 C22 C24 C14 179.6(2)
C17 C6 C8 C10 -175.19(18)
C17 C6 C8 C18 62.2(2)
C17 C6 C19 C9 73.4(2)
C17 C6 C19 C16 -105.4(2)
C18 O1 C5 O3 166.33(19)
C18 O1 C5 C17 -17.8(3)
C18 C8 C10 C7 74.9(2)
C18 C8 C10 C12 -104.9(2)
C19 C6 C8 C10 -52.7(2)
C19 C6 C8 C18 -175.38(18)
C19 C6 C17 O2 59.5(2)
C19 C6 C17 C5 -177.48(17)
C19 C9 C13 C24 0.8(3)
C19 C16 C22 C24 0.3(3)
C22 C16 C19 C6 178.21(19)
C22 C16 C19 C9 -0.7(3)
